data_7231983
loop_
_publ_author_name
'Ni, Zhi-Hui'
'Li, Hai-Lou'
'Li, Xu-Yan'
'Yang, Guo-Yu'

_publ_section_title
;
 Zr4-Substituted polyoxometalate dimers decorated by d-tartaric
 acid/glycolic acid: syntheses, structures and optical/electrochemical
 properties
;
_journal_issue 5
_journal_name_full CrystEngComm
_journal_page_first 876
_journal_paper_doi 10.1039/C8CE01936C
_journal_volume 21
_journal_year 2019
_chemical_formula_moiety C16H80Ge2O120W20Zr4
_chemical_formula_sum 'C16 H80 Ge2 O120 W20 Zr4'
_chemical_formula_weight 6379.86
_space_group_crystal_system monoclinic
_space_group_IT_number 14
_space_group_name_Hall '-P 2ybc'
_space_group_name_H-M_alt 'P 1 21/c 1'
_symmetry_space_group_name_Hall '-P 2ybc'
_symmetry_space_group_name_H-M 'P 1 21/c 1'
_atom_sites_solution_hydrogens geom
_audit_block_doi 10.5517/ccdc.csd.cc20c21j
_audit_creation_method SHELXL-2014/7
_audit_update_record
;
2018-07-24 deposited with the CCDC.
2018-12-11 downloaded from the CCDC.
;
_cell_angle_alpha 90
_cell_angle_beta 111.555(5)
_cell_angle_gamma 90
_cell_formula_units_Z 2
_cell_length_a 21.6439(9)
_cell_length_b 12.7102(5)
_cell_length_c 22.4458(9)
_cell_measurement_reflns_used 12463
_cell_measurement_temperature 293(2)
_cell_measurement_theta_max 29.5157
_cell_measurement_theta_min 2.9213
_cell_volume 5743.0(4)
_computing_cell_refinement 'Bruker FRAMBO'
_computing_data_collection 'Bruker FRAMBO'
_computing_data_reduction 'Bruker SAINT'
_computing_molecular_graphics 'Bruker SHELXTL'
_computing_publication_material 'Bruker SHELXTL'
_computing_structure_refinement 'SHELXL-2014/7 (Sheldrick, 2014)'
_computing_structure_solution 'Bruker SHELXTL'
_diffrn_ambient_temperature 293(2)
_diffrn_measured_fraction_theta_full 0.997
_diffrn_measured_fraction_theta_max 0.874
_diffrn_measurement_device_type 'multiwire proportional'
_diffrn_measurement_method 'phi and omega scans'
_diffrn_radiation_type MoK\a
_diffrn_radiation_wavelength 0.71073
_diffrn_reflns_av_R_equivalents 0.1244
_diffrn_reflns_av_unetI/netI 0.1227
_diffrn_reflns_Laue_measured_fraction_full 0.997
_diffrn_reflns_Laue_measured_fraction_max 0.874
_diffrn_reflns_limit_h_max 28
_diffrn_reflns_limit_h_min -28
_diffrn_reflns_limit_k_max 16
_diffrn_reflns_limit_k_min -17
_diffrn_reflns_limit_l_max 27
_diffrn_reflns_limit_l_min -30
_diffrn_reflns_number 39395
_diffrn_reflns_point_group_measured_fraction_full 0.997
_diffrn_reflns_point_group_measured_fraction_max 0.874
_diffrn_reflns_theta_full 25.242
_diffrn_reflns_theta_max 29.389
_diffrn_reflns_theta_min 2.975
_diffrn_source 'sealed tube'
_exptl_absorpt_coefficient_mu 20.922
_exptl_absorpt_correction_T_max 1.00000
_exptl_absorpt_correction_T_min 0.46907
_exptl_absorpt_correction_type multi-scan
_exptl_crystal_colour colourless
_exptl_crystal_density_diffrn 3.689
_exptl_crystal_description block
_exptl_crystal_F_000 5680
_exptl_crystal_size_max 0.150
_exptl_crystal_size_mid 0.130
_exptl_crystal_size_min 0.120
_platon_squeeze_details
;
;
_refine_diff_density_max 5.284
_refine_diff_density_min -8.527
_refine_diff_density_rms 0.811
_refine_ls_extinction_method none
_refine_ls_goodness_of_fit_ref 1.089
_refine_ls_hydrogen_treatment constr
_refine_ls_matrix_type full
_refine_ls_number_parameters 613
_refine_ls_number_reflns 13853
_refine_ls_number_restraints 342
_refine_ls_restrained_S_all 1.079
_refine_ls_R_factor_all 0.1312
_refine_ls_R_factor_gt 0.0922
_refine_ls_shift/su_max 0.001
_refine_ls_shift/su_mean 0.000
_refine_ls_structure_factor_coef Fsqd
_refine_ls_weighting_details 'w=1/[\s^2^(Fo^2^)+(0.1000P)^2^+400.2984P] where P=(Fo^2^+2Fc^2^)/3'
_refine_ls_weighting_scheme calc
_refine_ls_wR_factor_gt 0.2202
_refine_ls_wR_factor_ref 0.2508
_reflns_Friedel_coverage 0.000
_reflns_number_gt 9444
_reflns_number_total 13853
_reflns_threshold_expression 'I > 2\s(I)'
_cod_data_source_file c8ce01936c2.cif
_cod_data_source_block a
_cod_depositor_comments 'Adding full bibliography for 7231983--7231984.cif.'
_cod_database_code 7231983
_shelx_shelxl_version_number 2014/7
_shelx_space_group_comment
;
The symmetry employed for this shelxl refinement is uniquely defined
by the following loop, which should always be used as a source of
symmetry information in preference to the above space-group names.
They are only intended as comments.
;
_shelx_estimated_absorpt_t_min 0.145
_shelx_estimated_absorpt_t_max 0.188

loop_
_space_group_symop_operation_xyz
'x, y, z'
'-x, y+1/2, -z+1/2'
'-x, -y, -z'
'x, -y-1/2, z-1/2'

loop_
_atom_site_label
_atom_site_type_symbol
_atom_site_fract_x
_atom_site_fract_y
_atom_site_fract_z
_atom_site_U_iso_or_equiv
_atom_site_adp_type
_atom_site_occupancy
_atom_site_site_symmetry_order
_atom_site_calc_flag
_atom_site_refinement_flags_posn
_atom_site_refinement_flags_adp
W1 W 0.70196(4) 0.79665(8) 0.45026(4) 0.0180(2) Uani 1 1 d . .
W2 W 0.91104(4) 1.04659(8) 0.66201(5) 0.0222(2) Uani 1 1 d . .
W3 W 0.76868(5) 1.02524(8) 0.42975(4) 0.0207(2) Uani 1 1 d . .
W4 W 0.67688(5) 0.74170(7) 0.60083(5) 0.0184(2) Uani 1 1 d . .
W5 W 0.79060(4) 1.17785(8) 0.69435(4) 0.0200(2) Uani 1 1 d . .
W6 W 0.83870(5) 0.79156(8) 0.68496(5) 0.0220(2) Uani 1 1 d . .
W7 W 0.27990(5) 1.07363(8) 0.28341(4) 0.0203(2) Uani 1 1 d . .
W8 W 0.63348(5) 1.16925(7) 0.46537(4) 0.0181(2) Uani 1 1 d . .
W9 W 0.81502(5) 1.22428(8) 0.55735(5) 0.0219(2) Uani 1 1 d . .
W10 W 0.86458(4) 0.84665(8) 0.53289(5) 0.0213(2) Uani 1 1 d . .
Ge1 Ge 0.73751(10) 0.98597(16) 0.57211(9) 0.0069(4) Uani 1 1 d . U
Zr1 Zr 0.39856(10) 0.86099(18) 0.39126(10) 0.0177(5) Uani 1 1 d . .
Zr2 Zr 0.56174(9) 0.93957(16) 0.48406(9) 0.0112(4) Uani 1 1 d . U
O1 O 0.6576(7) 1.0393(11) 0.5397(7) 0.015(3) Uani 1 1 d . U
O2 O 0.3469(7) 0.9991(12) 0.3362(7) 0.017(3) Uani 1 1 d . U
O3 O 0.4601(7) 0.9796(12) 0.4463(8) 0.017(3) Uani 1 1 d . U
O4 O 0.8499(9) 0.9399(13) 0.4617(9) 0.027(4) Uani 1 1 d . U
O5 O 0.9009(7) 0.9647(12) 0.5888(8) 0.017(3) Uani 1 1 d . U
O6 O 0.7047(8) 0.7297(12) 0.5292(8) 0.020(3) Uani 1 1 d . U
O7 O 0.5674(9) 1.0701(13) 0.4271(9) 0.027(4) Uani 1 1 d . U
O8 O 0.7027(8) 1.1881(13) 0.6490(8) 0.023(4) Uani 1 1 d . U
O9 O 0.5036(8) 0.8102(13) 0.4345(8) 0.023(4) Uani 1 1 d . U
O10 O 0.7228(8) 0.8954(13) 0.3937(9) 0.025(4) Uani 1 1 d . U
O11 O 0.7691(9) 0.6937(13) 0.6515(9) 0.026(4) Uani 1 1 d . U
O12 O 0.6306(8) 0.8722(12) 0.4463(8) 0.018(3) Uani 1 1 d . U
O13 O 0.6087(8) 0.8263(13) 0.5552(8) 0.022(3) Uani 1 1 d . U
O14 O 0.7447(7) 0.8864(11) 0.6285(7) 0.014(3) Uani 1 1 d . U
O15 O 0.3223(8) 1.2067(13) 0.3169(9) 0.025(4) Uani 1 1 d . U
O16 O 0.8105(8) 1.2769(13) 0.6356(9) 0.025(4) Uani 1 1 d . U
O17 O 0.8165(8) 1.1255(12) 0.4923(8) 0.019(3) Uani 1 1 d . U
O18 O 0.7969(7) 1.0830(12) 0.6110(7) 0.017(3) Uani 1 1 d . U
O19 O 0.6023(9) 1.2198(13) 0.5235(9) 0.027(4) Uani 1 1 d . U
O20 O 0.6712(8) 0.6961(13) 0.3971(8) 0.024(4) Uani 1 1 d . U
O21 O 0.2928(11) 1.0747(17) 0.2122(11) 0.046(5) Uani 1 1 d . U
O22 O 0.6930(8) 1.0853(13) 0.4315(9) 0.025(4) Uani 1 1 d . U
O23 O 0.6100(9) 1.2676(14) 0.4059(9) 0.030(4) Uani 1 1 d . U
O24 O 0.7240(8) 1.2263(12) 0.5176(8) 0.022(3) Uani 1 1 d . U
O25 O 0.9020(9) 1.1708(13) 0.6076(9) 0.027(4) Uani 1 1 d . U
O26 O 0.8033(8) 0.8391(13) 0.7457(8) 0.024(4) Uani 1 1 d . U
O27 O 0.8530(9) 0.7842(14) 0.6047(9) 0.031(4) Uani 1 1 d . U
O28 O 0.8040(9) 1.2612(14) 0.7594(9) 0.030(4) Uani 1 1 d . U
O29 O 0.8862(9) 1.1326(14) 0.7177(9) 0.031(4) Uani 1 1 d . U
O30 O 0.7771(10) 1.0747(16) 0.3617(10) 0.038(5) Uani 1 1 d . U
O31 O 0.7630(8) 0.9284(12) 0.5144(8) 0.018(3) Uani 1 1 d . U
O32 O 0.7962(9) 0.7563(14) 0.4775(9) 0.028(4) Uani 1 1 d . U
O33 O 0.8381(10) 1.3400(16) 0.5297(10) 0.039(5) Uani 1 1 d . U
O34 O 0.2208(8) 0.9554(13) 0.2714(8) 0.025(4) Uani 1 1 d . U
O35 O 0.4052(10) 0.6919(15) 0.3675(10) 0.035(4) Uani 1 1 d . U
O36 O 0.6374(9) 0.6204(14) 0.5959(9) 0.032(4) Uani 1 1 d . U
O37 O 0.4701(15) 0.563(2) 0.3611(15) 0.078(8) Uani 1 1 d . U
O38 O 0.9355(9) 0.7841(14) 0.5337(9) 0.030(4) Uani 1 1 d . U
O39 O 0.8851(8) 0.9255(12) 0.6950(8) 0.019(3) Uani 1 1 d . U
O40 O 0.9029(11) 0.7127(17) 0.7329(11) 0.045(5) Uani 1 1 d . U
O41 O 0.9950(10) 1.0451(15) 0.7022(10) 0.037(4) Uani 1 1 d . U
C1 C 0.4613(17) 0.652(3) 0.3781(17) 0.050(8) Uani 1 1 d . U
C2 C 0.5226(16) 0.711(2) 0.4192(16) 0.043(7) Uani 1 1 d . U
H2A H 0.5455 0.6712 0.4582 0.052 Uiso 1 1 calc R U
H2B H 0.5526 0.7190 0.3964 0.052 Uiso 1 1 calc R U
O1W O 0.4201(11) 0.8357(18) 0.2415(11) 0.047(5) Uani 1 1 d . U
O2W O 0.527(3) 0.842(5) 0.143(3) 0.19(2) Uani 1 1 d . U
O3W O 0.3123(13) 0.599(2) 0.2611(13) 0.064(7) Uani 1 1 d . U
O4W O 0.5464(11) 0.6332(18) 0.1534(12) 0.050(6) Uani 1 1 d . U
O5W O 0.9031(16) 0.509(3) 0.3342(16) 0.085(9) Uani 1 1 d . U
O6W O 0.0396(13) 0.597(2) 0.9905(13) 0.061(7) Uani 1 1 d . U
O7W O 0.6832(8) 0.4081(13) 0.5835(9) 0.026(4) Uani 1 1 d . U
O8W O 0.824(4) 0.306(7) 0.387(4) 0.28(3) Uani 1 1 d . U
O9W O 0.800(3) 0.551(4) 0.566(3) 0.164(18) Uani 1 1 d . U
O10W O 0.584(3) 0.996(4) 0.308(3) 0.156(17) Uani 1 1 d . U
O11W O 0.115(3) 0.976(6) 0.815(3) 0.22(2) Uani 1 1 d . U
O12W O 0.4234(13) 0.865(2) 0.3100(13) 0.059(6) Uani 1 1 d . U

loop_
_atom_site_aniso_label
_atom_site_aniso_U_11
_atom_site_aniso_U_22
_atom_site_aniso_U_33
_atom_site_aniso_U_23
_atom_site_aniso_U_13
_atom_site_aniso_U_12
W1 0.0142(4) 0.0273(5) 0.0135(4) -0.0069(4) 0.0061(4) 0.0011(3)
W2 0.0088(4) 0.0349(5) 0.0183(5) -0.0047(4) -0.0005(4) -0.0015(4)
W3 0.0216(5) 0.0336(5) 0.0106(4) 0.0001(4) 0.0102(4) -0.0006(4)
W4 0.0156(5) 0.0228(5) 0.0164(5) 0.0042(4) 0.0056(4) 0.0016(3)
W5 0.0123(4) 0.0324(5) 0.0106(4) -0.0082(4) -0.0013(4) -0.0020(4)
W6 0.0139(5) 0.0314(5) 0.0157(5) 0.0066(4) -0.0002(4) 0.0062(4)
W7 0.0178(5) 0.0367(6) 0.0048(4) 0.0038(4) 0.0022(4) 0.0027(4)
W8 0.0173(5) 0.0252(5) 0.0094(4) 0.0029(3) 0.0021(4) 0.0034(4)
W9 0.0178(5) 0.0263(5) 0.0206(5) -0.0013(4) 0.0060(4) -0.0055(4)
W10 0.0121(4) 0.0320(5) 0.0209(5) -0.0035(4) 0.0075(4) 0.0028(4)
Ge1 0.0066(7) 0.0107(7) 0.0027(7) -0.0002(6) 0.0010(6) 0.0007(6)
Zr1 0.0099(10) 0.0301(12) 0.0094(10) -0.0081(9) -0.0008(8) -0.0016(8)
Zr2 0.0102(7) 0.0164(7) 0.0067(7) -0.0029(6) 0.0027(6) 0.0011(6)
O1 0.015(3) 0.016(3) 0.015(3) 0.0002(10) 0.0056(15) -0.0002(10)
O2 0.017(3) 0.017(3) 0.017(3) -0.0002(10) 0.0059(15) 0.0000(10)
O3 0.017(3) 0.017(3) 0.017(3) -0.0002(10) 0.0060(15) 0.0001(10)
O4 0.027(4) 0.027(4) 0.027(4) 0.0000(10) 0.0102(17) -0.0001(10)
O5 0.017(3) 0.017(3) 0.017(3) -0.0001(10) 0.0064(15) -0.0001(10)
O6 0.020(3) 0.021(3) 0.020(3) -0.0001(10) 0.0077(15) 0.0002(10)
O7 0.027(4) 0.027(4) 0.027(4) -0.0001(10) 0.0098(17) -0.0001(10)
O8 0.023(4) 0.023(4) 0.023(4) 0.0000(10) 0.0084(16) -0.0001(10)
O9 0.023(4) 0.023(4) 0.023(4) -0.0003(10) 0.0082(16) 0.0001(10)
O10 0.025(4) 0.026(4) 0.026(4) 0.0001(10) 0.0094(16) 0.0000(10)
O11 0.026(4) 0.026(4) 0.026(4) 0.0001(10) 0.0100(17) -0.0002(10)
O12 0.018(3) 0.019(3) 0.018(3) -0.0001(10) 0.0069(15) 0.0004(10)
O13 0.022(4) 0.023(4) 0.022(4) -0.0002(10) 0.0083(16) 0.0003(10)
O14 0.014(3) 0.014(3) 0.013(3) 0.0000(10) 0.0050(14) 0.0003(10)
O15 0.025(4) 0.025(4) 0.025(4) 0.0001(10) 0.0092(16) 0.0000(10)
O16 0.025(4) 0.025(4) 0.025(4) -0.0001(10) 0.0093(16) -0.0002(10)
O17 0.019(3) 0.019(3) 0.019(3) -0.0001(10) 0.0070(15) -0.0002(10)
O18 0.016(3) 0.017(3) 0.016(3) -0.0001(10) 0.0059(15) -0.0001(10)
O19 0.027(4) 0.026(4) 0.026(4) 0.0003(10) 0.0094(17) 0.0002(10)
O20 0.024(4) 0.024(4) 0.024(4) -0.001(2) 0.009(2) 0.0000(19)
O21 0.046(6) 0.047(6) 0.046(6) 0.000(2) 0.018(3) 0.000(2)
O22 0.025(4) 0.025(4) 0.025(4) 0.0001(10) 0.0093(16) 0.0000(10)
O23 0.030(4) 0.030(4) 0.030(4) 0.001(2) 0.011(2) 0.000(2)
O24 0.022(4) 0.022(4) 0.022(4) 0.0000(10) 0.0079(16) -0.0002(10)
O25 0.026(4) 0.027(4) 0.027(4) 0.0001(10) 0.0098(17) -0.0002(10)
O26 0.024(4) 0.024(4) 0.024(4) 0.0005(10) 0.0087(16) 0.0001(10)
O27 0.031(4) 0.031(4) 0.031(4) -0.0002(10) 0.0112(18) 0.0001(10)
O28 0.031(4) 0.031(4) 0.030(4) 0.000(2) 0.011(2) 0.000(2)
O29 0.031(4) 0.032(4) 0.031(4) -0.0002(10) 0.0115(18) 0.0000(10)
O30 0.038(5) 0.038(5) 0.037(5) 0.000(2) 0.015(3) -0.001(2)
O31 0.018(3) 0.018(3) 0.018(3) -0.0003(10) 0.0065(15) 0.0002(10)
O32 0.028(4) 0.028(4) 0.028(4) -0.0002(10) 0.0105(17) 0.0002(10)
O33 0.039(5) 0.039(5) 0.039(5) 0.000(2) 0.014(3) 0.000(2)
O34 0.025(4) 0.025(4) 0.025(4) 0.0001(10) 0.0091(16) 0.0001(10)
O35 0.035(4) 0.035(4) 0.035(4) -0.0003(10) 0.0128(18) 0.0000(10)
O36 0.033(4) 0.032(5) 0.032(5) 0.001(2) 0.012(2) -0.001(2)
O37 0.078(8) 0.078(9) 0.079(9) -0.001(2) 0.029(4) 0.000(2)
O38 0.029(4) 0.030(4) 0.031(4) 0.000(2) 0.011(2) 0.001(2)
O39 0.019(3) 0.019(3) 0.019(3) 0.0000(10) 0.0069(15) 0.0000(10)
O40 0.044(5) 0.044(5) 0.045(5) 0.001(2) 0.016(3) 0.000(2)
O41 0.036(5) 0.037(5) 0.037(5) 0.000(2) 0.013(2) 0.000(2)
C1 0.050(8) 0.050(8) 0.050(8) -0.0001(10) 0.018(3) 0.0000(10)
C2 0.043(7) 0.043(7) 0.043(7) -0.0001(10) 0.016(3) 0.0001(10)
O1W 0.048(6) 0.048(6) 0.047(6) 0.000(2) 0.018(3) 0.000(2)
O2W 0.19(2) 0.19(2) 0.19(2) 0.000(2) 0.069(8) 0.000(2)
O3W 0.064(7) 0.064(7) 0.064(7) -0.001(2) 0.023(3) 0.000(2)
O4W 0.049(6) 0.050(6) 0.051(6) 0.001(2) 0.017(3) 0.000(2)
O5W 0.085(9) 0.085(9) 0.085(9) 0.000(2) 0.031(4) 0.000(2)
O6W 0.061(7) 0.061(7) 0.061(7) 0.000(2) 0.023(3) 0.001(2)
O7W 0.025(4) 0.026(4) 0.027(4) -0.001(2) 0.010(2) 0.000(2)
O8W 0.28(3) 0.28(3) 0.28(3) 0.000(2) 0.102(12) 0.000(2)
O9W 0.164(18) 0.164(18) 0.164(18) 0.000(2) 0.060(7) 0.000(2)
O10W 0.156(17) 0.156(17) 0.155(17) 0.000(2) 0.057(7) 0.000(2)
O11W 0.22(2) 0.22(2) 0.22(2) 0.000(2) 0.079(9) 0.000(2)
O12W 0.059(7) 0.060(7) 0.058(7) 0.000(2) 0.022(3) 0.001(2)

loop_
_atom_type_symbol
_atom_type_description
_atom_type_scat_dispersion_real
_atom_type_scat_dispersion_imag
_atom_type_scat_source
C C 0.0033 0.0016 'International Tables Vol C Tables 4.2.6.8 and 6.1.1.4'
H H 0.0000 0.0000 'International Tables Vol C Tables 4.2.6.8 and 6.1.1.4'
O O 0.0106 0.0060 'International Tables Vol C Tables 4.2.6.8 and 6.1.1.4'
Zr Zr -2.9673 0.5597 'International Tables Vol C Tables 4.2.6.8 and 6.1.1.4'
W W -0.8490 6.8722 'International Tables Vol C Tables 4.2.6.8 and 6.1.1.4'
Ge Ge 0.1547 1.8001 'International Tables Vol C Tables 4.2.6.8 and 6.1.1.4'

loop_
_geom_angle_atom_site_label_1
_geom_angle_atom_site_label_2
_geom_angle_atom_site_label_3
_geom_angle
_geom_angle_site_symmetry_1
_geom_angle_site_symmetry_3
O20 W1 O12 104.9(8) . .
O20 W1 O6 100.5(7) . .
O12 W1 O6 91.0(7) . .
O20 W1 O10 98.7(8) . .
O12 W1 O10 91.4(7) . .
O6 W1 O10 159.4(7) . .
O20 W1 O32 96.6(8) . .
O12 W1 O32 158.4(7) . .
O6 W1 O32 85.5(7) . .
O10 W1 O32 84.8(7) . .
O20 W1 O31 167.2(7) . .
O12 W1 O31 85.8(6) . .
O6 W1 O31 86.0(6) . .
O10 W1 O31 73.8(7) . .
O32 W1 O31 72.7(6) . .
O41 W2 O39 101.3(8) . .
O41 W2 O29 99.5(9) . .
O39 W2 O29 90.8(7) . .
O41 W2 O5 102.4(8) . .
O39 W2 O5 86.3(7) . .
O29 W2 O5 158.1(7) . .
O41 W2 O25 100.5(8) . .
O39 W2 O25 158.1(7) . .
O29 W2 O25 87.6(8) . .
O5 W2 O25 87.0(7) . .
O41 W2 O18 169.1(8) . .
O39 W2 O18 86.6(6) . .
O29 W2 O18 72.8(7) . .
O5 W2 O18 85.4(6) . .
O25 W2 O18 72.1(6) . .
O30 W3 O22 104.8(9) . .
O30 W3 O17 101.7(8) . .
O22 W3 O17 87.4(7) . .
O30 W3 O10 98.4(9) . .
O22 W3 O10 92.2(7) . .
O17 W3 O10 159.3(7) . .
O30 W3 O4 98.8(8) . .
O22 W3 O4 156.3(8) . .
O17 W3 O4 85.9(7) . .
O10 W3 O4 86.2(7) . .
O30 W3 O31 168.9(8) . .
O22 W3 O31 83.4(7) . .
O17 W3 O31 85.9(6) . .
O10 W3 O31 73.5(6) . .
O4 W3 O31 73.5(6) . .
O36 W4 O13 102.2(8) . .
O36 W4 O6 100.0(8) . .
O13 W4 O6 90.8(7) . .
O36 W4 O15 101.0(8) . 3_676
O13 W4 O15 93.3(7) . 3_676
O6 W4 O15 157.2(7) . 3_676
O36 W4 O11 97.5(8) . .
O13 W4 O11 160.3(7) . .
O6 W4 O11 84.1(7) . .
O15 W4 O11 84.5(7) 3_676 .
O36 W4 O14 167.2(7) . .
O13 W4 O14 89.1(6) . .
O6 W4 O14 85.7(6) . .
O15 W4 O14 72.0(6) 3_676 .
O11 W4 O14 71.6(6) . .
O28 W5 O8 104.2(8) . .
O28 W5 O34 102.0(8) . 3_676
O8 W5 O34 91.5(7) . 3_676
O28 W5 O16 99.3(8) . .
O8 W5 O16 91.2(7) . .
O34 W5 O16 157.2(7) 3_676 .
O28 W5 O29 96.7(8) . .
O8 W5 O29 159.1(8) . .
O34 W5 O29 85.1(7) 3_676 .
O16 W5 O29 84.3(7) . .
O28 W5 O18 166.5(7) . .
O8 W5 O18 86.8(7) . .
O34 W5 O18 85.2(6) 3_676 .
O16 W5 O18 72.3(6) . .
O29 W5 O18 72.4(7) . .
O40 W6 O11 102.0(9) . .
O40 W6 O26 100.5(9) . .
O11 W6 O26 91.3(7) . .
O40 W6 O27 100.6(9) . .
O11 W6 O27 88.6(8) . .
O26 W6 O27 158.5(7) . .
O40 W6 O39 99.9(9) . .
O11 W6 O39 157.9(7) . .
O26 W6 O39 88.0(7) . .
O27 W6 O39 84.1(7) . .
O40 W6 O14 172.1(8) . .
O11 W6 O14 73.2(6) . .
O26 W6 O14 73.7(6) . .
O27 W6 O14 85.7(7) . .
O39 W6 O14 85.4(6) . .
O21 W7 O2 104.7(9) . .
O21 W7 O34 101.7(9) . .
O2 W7 O34 90.9(7) . .
O21 W7 O15 97.9(9) . .
O2 W7 O15 93.0(7) . .
O34 W7 O15 158.3(7) . .
O21 W7 O26 97.2(9) . 3_676
O2 W7 O26 158.1(7) . 3_676
O34 W7 O26 85.1(7) . 3_676
O15 W7 O26 83.4(7) . 3_676
O21 W7 O14 166.1(8) . 3_676
O2 W7 O14 86.2(6) . 3_676
O34 W7 O14 86.6(6) . 3_676
O15 W7 O14 72.4(6) . 3_676
O26 W7 O14 72.1(6) 3_676 3_676
O23 W8 O19 102.5(8) . .
O23 W8 O7 99.9(8) . .
O19 W8 O7 98.5(8) . .
O23 W8 O24 97.7(8) . .
O19 W8 O24 89.6(7) . .
O7 W8 O24 158.6(7) . .
O23 W8 O22 97.8(8) . .
O19 W8 O22 157.5(8) . .
O7 W8 O22 87.5(7) . .
O24 W8 O22 77.9(7) . .
O23 W8 O1 176.7(7) . .
O19 W8 O1 76.8(7) . .
O7 W8 O1 77.1(7) . .
O24 W8 O1 85.5(6) . .
O22 W8 O1 83.5(6) . .
O23 W8 Zr2 133.2(6) . .
O19 W8 Zr2 84.7(5) . .
O7 W8 Zr2 33.8(6) . .
O24 W8 Zr2 128.9(5) . .
O22 W8 Zr2 88.6(5) . .
O1 W8 Zr2 43.7(4) . .
O33 W9 O24 102.2(8) . .
O33 W9 O16 98.6(8) . .
O24 W9 O16 91.9(7) . .
O33 W9 O25 99.2(9) . .
O24 W9 O25 158.4(7) . .
O16 W9 O25 87.4(7) . .
O33 W9 O17 101.1(8) . .
O24 W9 O17 87.4(7) . .
O16 W9 O17 159.9(7) . .
O25 W9 O17 85.9(7) . .
O33 W9 O18 169.8(8) . .
O24 W9 O18 84.6(6) . .
O16 W9 O18 73.3(6) . .
O25 W9 O18 74.5(6) . .
O17 W9 O18 86.6(6) . .
O38 W10 O27 101.2(8) . .
O38 W10 O4 99.6(8) . .
O27 W10 O4 159.0(7) . .
O38 W10 O32 101.7(8) . .
O27 W10 O32 89.4(8) . .
O4 W10 O32 88.7(8) . .
O38 W10 O5 101.8(8) . .
O27 W10 O5 85.5(7) . .
O4 W10 O5 88.0(7) . .
O32 W10 O5 156.5(7) . .
O38 W10 O31 171.0(7) . .
O27 W10 O31 85.8(7) . .
O4 W10 O31 73.7(6) . .
O32 W10 O31 72.5(6) . .
O5 W10 O31 84.3(6) . .
O31 Ge1 O1 112.9(7) . .
O31 Ge1 O14 105.3(7) . .
O1 Ge1 O14 113.0(7) . .
O31 Ge1 O18 106.8(7) . .
O1 Ge1 O18 111.4(7) . .
O14 Ge1 O18 106.9(7) . .
O12W Zr1 O3 100.7(8) . .
O12W Zr1 O8 101.1(9) . 3_676
O3 Zr1 O8 142.6(6) . 3_676
O12W Zr1 O19 150.4(8) . 3_676
O3 Zr1 O19 91.8(6) . 3_676
O8 Zr1 O19 84.0(7) 3_676 3_676
O12W Zr1 O2 74.4(8) . .
O3 Zr1 O2 80.7(6) . .
O8 Zr1 O2 76.4(6) 3_676 .
O19 Zr1 O2 134.6(6) 3_676 .
O12W Zr1 O9 80.6(8) . .
O3 Zr1 O9 67.8(6) . .
O8 Zr1 O9 146.0(6) 3_676 .
O19 Zr1 O9 79.4(6) 3_676 .
O2 Zr1 O9 135.0(6) . .
O12W Zr1 O35 75.8(9) . .
O3 Zr1 O35 138.8(7) . .
O8 Zr1 O35 76.3(7) 3_676 .
O19 Zr1 O35 77.2(7) 3_676 .
O2 Zr1 O35 134.3(7) . .
O9 Zr1 O35 71.2(7) . .
O12W Zr1 O1 146.2(8) . 3_676
O3 Zr1 O1 68.6(5) . 3_676
O8 Zr1 O1 76.4(6) 3_676 3_676
O19 Zr1 O1 63.4(6) 3_676 3_676
O2 Zr1 O1 72.3(5) . 3_676
O9 Zr1 O1 120.4(6) . 3_676
O35 Zr1 O1 133.8(6) . 3_676
O12W Zr1 Zr2 89.2(7) . .
O3 Zr1 Zr2 33.1(4) . .
O8 Zr1 Zr2 169.8(5) 3_676 .
O19 Zr1 Zr2 86.8(5) 3_676 .
O2 Zr1 Zr2 107.3(4) . .
O9 Zr1 Zr2 34.8(4) . .
O35 Zr1 Zr2 106.0(5) . .
O1 Zr1 Zr2 95.5(3) 3_676 .
O12W Zr1 Zr2 126.3(7) . 3_676
O3 Zr1 Zr2 28.7(4) . 3_676
O8 Zr1 Zr2 116.4(5) 3_676 3_676
O19 Zr1 Zr2 74.3(5) 3_676 3_676
O2 Zr1 Zr2 78.7(4) . 3_676
O9 Zr1 Zr2 87.2(4) . 3_676
O35 Zr1 Zr2 146.8(5) . 3_676
O1 Zr1 Zr2 40.3(3) 3_676 3_676
Zr2 Zr1 Zr2 56.31(6) . 3_676
O3 Zr2 O3 71.9(7) 3_676 .
O3 Zr2 O13 86.9(6) 3_676 .
O3 Zr2 O13 127.6(6) . .
O3 Zr2 O9 121.7(6) 3_676 .
O3 Zr2 O9 69.3(6) . .
O13 Zr2 O9 84.0(7) . .
O3 Zr2 O7 98.4(6) 3_676 .
O3 Zr2 O7 81.4(6) . .
O13 Zr2 O7 150.3(7) . .
O9 Zr2 O7 116.4(7) . .
O3 Zr2 O12 152.1(6) 3_676 .
O3 Zr2 O12 135.3(6) . .
O13 Zr2 O12 79.4(6) . .
O9 Zr2 O12 81.2(6) . .
O7 Zr2 O12 82.7(6) . .
O3 Zr2 O1 74.5(5) 3_676 .
O3 Zr2 O1 131.9(6) . .
O13 Zr2 O1 83.2(6) . .
O9 Zr2 O1 158.7(6) . .
O7 Zr2 O1 70.5(6) . .
O12 Zr2 O1 79.7(6) . .
O3 Zr2 Zr2 36.4(4) 3_676 3_676
O3 Zr2 Zr2 35.5(4) . 3_676
O13 Zr2 Zr2 110.3(4) . 3_676
O9 Zr2 Zr2 95.7(4) . 3_676
O7 Zr2 Zr2 89.8(5) . 3_676
O12 Zr2 Zr2 169.6(4) . 3_676
O1 Zr2 Zr2 104.7(4) . 3_676
O3 Zr2 W8 84.8(4) 3_676 .
O3 Zr2 W8 101.5(4) . .
O13 Zr2 W8 124.3(5) . .
O9 Zr2 W8 144.1(5) . .
O7 Zr2 W8 29.2(5) . .
O12 Zr2 W8 83.1(4) . .
O1 Zr2 W8 41.6(4) . .
Zr2 Zr2 W8 93.92(8) 3_676 .
O3 Zr2 Zr1 97.5(4) 3_676 .
O3 Zr2 Zr1 32.8(4) . .
O13 Zr2 Zr1 110.7(5) . .
O9 Zr2 Zr1 36.6(4) . .
O7 Zr2 Zr1 97.6(5) . .
O12 Zr2 Zr1 110.1(4) . .
O1 Zr2 Zr1 163.9(4) . .
Zr2 Zr2 Zr1 63.57(7) 3_676 .
W8 Zr2 Zr1 125.03(7) . .
O3 Zr2 Zr1 29.1(4) 3_676 3_676
O3 Zr2 Zr1 93.3(4) . 3_676
O13 Zr2 Zr1 88.9(5) . 3_676
O9 Zr2 Zr1 150.5(5) . 3_676
O7 Zr2 Zr1 82.5(5) . 3_676
O12 Zr2 Zr1 125.5(4) . 3_676
O1 Zr2 Zr1 45.9(4) . 3_676
Zr2 Zr2 Zr1 60.13(7) 3_676 3_676
W8 Zr2 Zr1 60.50(5) . 3_676
Zr1 Zr2 Zr1 123.70(6) . 3_676
Ge1 O1 W8 120.8(7) . .
Ge1 O1 Zr2 123.7(7) . .
W8 O1 Zr2 94.7(6) . .
Ge1 O1 Zr1 123.0(7) . 3_676
W8 O1 Zr1 93.0(5) . 3_676
Zr2 O1 Zr1 93.7(5) . 3_676
W7 O2 Zr1 157.5(9) . .
Zr2 O3 Zr1 122.2(7) 3_676 .
Zr2 O3 Zr2 108.1(7) 3_676 .
Zr1 O3 Zr2 114.1(7) . .
W10 O4 W3 119.8(9) . .
W2 O5 W10 152.2(9) . .
W4 O6 W1 144.5(9) . .
W8 O7 Zr2 117.0(9) . .
W5 O8 Zr1 157.6(9) . 3_676
C2 O9 Zr2 130.7(17) . .
C2 O9 Zr1 119.9(17) . .
Zr2 O9 Zr1 108.6(7) . .
W3 O10 W1 118.7(9) . .
W6 O11 W4 120.8(9) . .
W1 O12 Zr2 154.8(9) . .
W4 O13 Zr2 154.0(9) . .
Ge1 O14 W7 118.5(7) . 3_676
Ge1 O14 W4 120.3(8) . .
W7 O14 W4 94.8(5) 3_676 .
Ge1 O14 W6 126.9(7) . .
W7 O14 W6 94.6(6) 3_676 .
W4 O14 W6 94.4(5) . .
W7 O15 W4 119.9(9) . 3_676
W9 O16 W5 119.0(9) . .
W3 O17 W9 146.9(9) . .
Ge1 O18 W5 121.7(7) . .
Ge1 O18 W9 121.7(8) . .
W5 O18 W9 95.2(6) . .
Ge1 O18 W2 123.2(7) . .
W5 O18 W2 94.2(6) . .
W9 O18 W2 93.4(5) . .
W8 O19 Zr1 126.7(9) . 3_676
W3 O22 W8 158.6(10) . .
W9 O24 W8 156.5(9) . .
W9 O25 W2 120.0(9) . .
W6 O26 W7 119.6(9) . 3_676
W10 O27 W6 152.5(10) . .
W2 O29 W5 120.5(10) . .
Ge1 O31 W1 120.5(7) . .
Ge1 O31 W3 121.0(8) . .
W1 O31 W3 93.7(6) . .
Ge1 O31 W10 126.2(8) . .
W1 O31 W10 94.3(5) . .
W3 O31 W10 93.0(5) . .
W10 O32 W1 120.6(9) . .
W5 O34 W7 144.2(10) 3_676 .
C1 O35 Zr1 119(2) . .
W2 O39 W6 152.3(9) . .
O37 C1 O35 124(3) . .
O37 C1 C2 116(3) . .
O35 C1 C2 119(3) . .
O9 C2 C1 109(3) . .

loop_
_geom_bond_atom_site_label_1
_geom_bond_atom_site_label_2
_geom_bond_distance
_geom_bond_site_symmetry_2
W1 O20 1.708(17) .
W1 O12 1.793(15) .
W1 O6 1.946(16) .
W1 O10 1.952(17) .
W1 O32 1.969(18) .
W1 O31 2.286(16) .
W2 O41 1.71(2) .
W2 O39 1.880(15) .
W2 O29 1.882(18) .
W2 O5 1.889(15) .
W2 O25 1.962(17) .
W2 O18 2.355(15) .
W3 O30 1.72(2) .
W3 O22 1.820(16) .
W3 O17 1.897(16) .
W3 O10 1.943(17) .
W3 O4 1.963(17) .
W3 O31 2.305(15) .
W4 O36 1.747(18) .
W4 O13 1.809(17) .
W4 O6 1.920(16) .
W4 O15 1.953(17) 3_676
W4 O11 1.996(18) .
W4 O14 2.293(14) .
W5 O28 1.740(19) .
W5 O8 1.802(17) .
W5 O34 1.913(17) 3_676
W5 O16 1.981(17) .
W5 O29 2.022(18) .
W5 O18 2.272(15) .
W6 O40 1.73(2) .
W6 O11 1.884(17) .
W6 O26 1.892(17) .
W6 O27 1.940(19) .
W6 O39 1.948(15) .
W6 O14 2.303(14) .
W7 O21 1.72(2) .
W7 O2 1.772(15) .
W7 O34 1.927(17) .
W7 O15 1.939(17) .
W7 O26 2.010(17) 3_676
W7 O14 2.285(14) 3_676
W8 O23 1.761(19) .
W8 O19 1.794(17) .
W8 O7 1.863(17) .
W8 O24 2.012(17) .
W8 O22 2.024(17) .
W8 O1 2.268(15) .
W8 Zr2 3.404(2) .
W9 O33 1.74(2) .
W9 O24 1.841(16) .
W9 O16 1.915(17) .
W9 O25 1.928(18) .
W9 O17 1.936(16) .
W9 O18 2.275(15) .
W10 O38 1.724(18) .
W10 O27 1.893(19) .
W10 O4 1.920(18) .
W10 O32 1.925(18) .
W10 O5 1.928(15) .
W10 O31 2.327(15) .
Ge1 O31 1.744(15) .
Ge1 O1 1.749(15) .
Ge1 O14 1.756(15) .
Ge1 O18 1.764(15) .
Zr1 O12W 2.08(3) .
Zr1 O3 2.089(15) .
Zr1 O8 2.134(17) 3_676
Zr1 O19 2.178(18) 3_676
Zr1 O2 2.201(15) .
Zr1 O9 2.215(17) .
Zr1 O35 2.232(19) .
Zr1 O1 2.619(15) 3_676
Zr1 Zr2 3.522(3) .
Zr1 Zr2 3.637(3) 3_676
Zr2 O3 2.066(15) 3_676
Zr2 O3 2.108(15) .
Zr2 O13 2.112(17) .
Zr2 O9 2.121(17) .
Zr2 O7 2.125(17) .
Zr2 O12 2.145(15) .
Zr2 O1 2.359(15) .
Zr2 Zr2 3.379(4) 3_676
Zr2 Zr1 3.637(3) 3_676
O1 Zr1 2.619(15) 3_676
O3 Zr2 2.066(15) 3_676
O8 Zr1 2.134(17) 3_676
O9 C2 1.41(3) .
O14 W7 2.285(14) 3_676
O15 W4 1.953(17) 3_676
O19 Zr1 2.177(18) 3_676
O26 W7 2.010(17) 3_676
O34 W5 1.914(17) 3_676
O35 C1 1.26(4) .
O37 C1 1.24(4) .
C1 C2 1.51(5) .

loop_
_platon_squeeze_void_nr
_platon_squeeze_void_average_x
_platon_squeeze_void_average_y
_platon_squeeze_void_average_z
_platon_squeeze_void_volume
_platon_squeeze_void_count_electrons
_platon_squeeze_void_content
1 -0.001 -0.016 -0.002 1548 1037 ' '
